data_2101670
loop_
_publ_author_name
'McCormack, Kirsty L.'
'Mallinson, Paul R.'
'Webster, Brian C.'
'Yufit, Dmitrii S.'

_publ_contact_author
; Dr. P.R. Mallinson
  Chemistry Department
  University of Glasgow
  Glasgow G12 8QQ
  U.K.
;
_publ_contact_author_email paul@chem.gla.ac.uk
_publ_contact_author_fax '0141 330 4888'
_publ_contact_author_phone '0141 330 4409'
_publ_section_title
;
 Experimental and Theoretical Studies of Charge Density Distribution in
 <i>E</i>-Tetraethyl-1,4-diammoniumbut-2-ene.2PF~6~
;
_journal_date_accepted 96-09-10
_journal_date_recd_electronic 96-05-31
_journal_issue 1
_journal_name_full 'Acta Crystallographica Section B'
_journal_page_first 181
_journal_page_last 187
_journal_paper_category FA
_journal_paper_doi 10.1107/S0108768196011172
_journal_volume 53
_journal_year 1997
_chemical_formula_sum 'C12 H28 F12 N2 P2'
_chemical_formula_weight 490.3
_symmetry_cell_setting monoclinic
_symmetry_space_group_name_Hall '-P 2ybc'
_symmetry_space_group_name_H-M 'P 1 21/c 1'
_atom_type_scat_source 'International Tables Vol. IV Tables 2.2B and 2.3.1'
_cell_angle_alpha 90
_cell_angle_beta 98.08(9)
_cell_angle_gamma 90
_cell_formula_units_Z 2
_cell_length_a 6.2820(10)
_cell_length_b 13.2520(10)
_cell_length_c 13.1120(10)
_cell_measurement_reflns_used 25
_cell_measurement_temperature 100
_cell_measurement_theta_max 15
_cell_measurement_theta_min 13
_cell_volume 1080.7(3)
_computing_cell_refinement 'Enraf-Nonius, (1995)'
_computing_data_collection 'Enraf-Nonius, (1995)'
_computing_data_reduction 'Blessing, (1989)'
_computing_molecular_graphics 'Koritsanszky et al, (1995)'
_computing_publication_material 'Koritsanszky et al, (1995)'
_computing_structure_refinement 'Sheldrick, (1993) and Koritsanszky et al, (1995)'
_computing_structure_solution 'Sheldrick, (1985)'
_diffrn_measurement_device 'Enraf-Nonius CAD4 diffractometer'
_diffrn_measurement_method \w-2\q
_diffrn_radiation_type 'Mo K\a'
_diffrn_radiation_wavelength 0.71069
_diffrn_reflns_av_R_equivalents 0.034
_diffrn_reflns_limit_h_max 15
_diffrn_reflns_limit_h_min -15
_diffrn_reflns_limit_k_max 24
_diffrn_reflns_limit_k_min -24
_diffrn_reflns_limit_l_max 23
_diffrn_reflns_limit_l_min -12
_diffrn_reflns_number 19338
_diffrn_reflns_theta_max 55
_diffrn_standards_decay_% 0
_diffrn_standards_interval_time 120
_diffrn_standards_number 6
_exptl_absorpt_coefficient_mu 0.300
_exptl_absorpt_correction_T_max 0.979
_exptl_absorpt_correction_T_min 0.931
_exptl_absorpt_correction_type 'Gaussian quadrature'
_exptl_crystal_colour colourless
_exptl_crystal_density_diffrn 1.51
_exptl_crystal_description cuboid
_exptl_crystal_size_max 0.3
_exptl_crystal_size_mid 0.3
_exptl_crystal_size_min 0.1
_refine_diff_density_max 0.4
_refine_diff_density_min -0.2
_refine_ls_extinction_method none
_refine_ls_goodness_of_fit_obs 1.003
_refine_ls_hydrogen_treatment ref
_refine_ls_number_parameters 513
_refine_ls_number_reflns 3611
_refine_ls_R_factor_obs 0.021
_refine_ls_shift/esd_max 0.1
_refine_ls_structure_factor_coef F
_refine_ls_weighting_details 'w = 4F^2^/[\s^2^(F^2^) + 0.024F^4^]'
_refine_ls_weighting_scheme calc
_refine_ls_wR_factor_obs 0.022
_reflns_number_observed 3611
_reflns_number_total 6884
_reflns_observed_criterion >2sigma(I)
_cod_data_source_file cf0001.cif
_cod_data_source_block global
_cod_depositor_comments
;
The following automatic conversions were performed:

'_atom_site_thermal_displace_type' tag value 'Uij' was replaced with
'Uani' value 14 times.

Automatic conversion script
Id: cif_fix_values 1646 2011-03-28 12:23:43Z adriana 

The following automatic conversions were performed:

'_refine_ls_weighting_scheme' value 'w = 4F^2^/[\s^2^(F^2^) +
0.024F^4^]' was changed to 'calc'. New tag
'_refine_ls_weighting_details' was created. The value of the new tag
was set to 'w = 4F^2^/[\s^2^(F^2^) + 0.024F^4^]'.

Automatic conversion script
Id: cif_fix_values 3143 2015-03-26 13:38:13Z robertas 
;
_cod_original_cell_volume 1079.5(2)
_cod_original_formula_sum 'C12 H28 F12 N2 P2 '
_cod_database_code 2101670

loop_
_atom_site_aniso_label
_atom_site_aniso_U_11
_atom_site_aniso_U_22
_atom_site_aniso_U_33
_atom_site_aniso_U_12
_atom_site_aniso_U_13
_atom_site_aniso_U_23
P1 0.01060(10) 0.01500(10) 0.01850(10) -.00160(10) 0.00240(10) -.00440(10)
F1 0.0299(8) 0.0390(10) 0.0404(10) 0.0002(8) 0.0048(8) 0.0155(9)
F2 0.0104(4) 0.0268(6) 0.0341(7) -.0034(4) 0.0025(4) -.0107(6)
F3 0.0141(5) 0.0388(8) 0.0490(9) -.0043(6) 0.0075(6) -.0308(8)
F4 0.0107(4) 0.0294(6) 0.0311(6) -.0021(4) 0.0051(4) -.0134(6)
F5 0.0236(7) 0.0420(9) 0.0405(9) -.0098(7) 0.0125(7) -.0260(9)
F6 0.0320(10) 0.0480(10) 0.0430(10) -0.0120(10) -0.0040(10) 0.0210(10)
N1 0.0137(3) 0.0120(3) 0.0143(4) -.0006(2) 0.0022(3) -.0030(2)
C1 0.0152(3) 0.0119(3) 0.0138(3) -.0015(2) 0.0028(3) -.0017(3)
C2 0.0119(3) 0.0145(3) 0.0169(3) -.0006(2) 0.0027(2) -.0038(3)
C3 0.0207(3) 0.0165(3) 0.0180(4) -.0007(3) 0.0071(3) -.0011(3)
C4 0.0371(5) 0.0198(4) 0.0208(4) 0.0040(4) 0.0057(4) 0.0032(4)
C5 0.0167(3) 0.0165(3) 0.0184(4) 0.0024(3) 0.0031(3) -.0008(3)
C6 0.0287(4) 0.0195(4) 0.0195(4) -.0006(4) 0.0038(3) 0.0024(3)

loop_
_atom_site_label
_atom_site_fract_x
_atom_site_fract_y
_atom_site_fract_z
_atom_site_U_iso_or_equiv
_atom_site_thermal_displace_type
P1 -0.54040(2) 0.325890(10) 0.817030(10) 0.015 Uani
F1 -0.5598(4) 0.4123(3) 0.7306(2) 0.037 Uani
F2 -0.28358(19) 0.32999(14) 0.82658(14) 0.024 Uani
F3 -0.5454(3) 0.2391(2) 0.7293(2) 0.034 Uani
F4 -0.80117(19) 0.31994(14) 0.80455(13) 0.024 Uani
F5 -0.5399(3) 0.4124(2) 0.9030(2) 0.035 Uani
F6 -0.5249(4) 0.2415(2) 0.9055(3) 0.042 Uani
N1 0.03394(14) 0.15113(7) 0.66671(7) 0.013 Uani
C1 0.02006(13) 0.00150(7) 0.55129(6) 0.014 Uani
C2 0.16022(12) 0.08027(6) 0.60768(7) 0.014 Uani
C3 -0.07967(15) 0.09909(7) 0.74585(8) 0.018 Uani
C4 0.0703(2) 0.03680(10) 0.82130(10) 0.026 Uani
C5 -0.12225(14) 0.21602(7) 0.59781(7) 0.017 Uani
C6 -0.01186(18) 0.28627(8) 0.53094(8) 0.023 Uani
H1N 0.14435 0.20155 0.70358 0.022 Uiso
H1 -0.05209 -0.05110 0.59754 0.030 Uiso
H21 0.23463 0.12926 0.55878 0.034 Uiso
H22 0.28646 0.04835 0.66073 0.021 Uiso
H31 -0.15134 0.16106 0.78016 0.025 Uiso
H32 -0.20143 0.05363 0.70350 0.015 Uiso
H41 0.20279 0.08011 0.85740 0.031 Uiso
H42 0.13769 -0.02473 0.78432 0.039 Uiso
H43 -0.01908 0.01506 0.88103 0.042 Uiso
H51 -0.20150 0.25920 0.64985 0.021 Uiso
H52 -0.23562 0.16643 0.55539 0.025 Uiso
H61 0.11609 0.32818 0.57311 0.053 Uiso
H62 0.05942 0.24735 0.47317 0.034 Uiso
H63 -0.14250 0.33166 0.49627 0.051 Uiso

loop_
_geom_angle_atom_site_label_1
_geom_angle_atom_site_label_2
_geom_angle_atom_site_label_3
_geom_angle
F1 P1 F2 90.4(2)
F1 P1 F3 90.8(2)
F1 P1 F4 89.3(2)
F1 P1 F5 88.8(2)
F1 P1 F6 178.3(3)
F2 P1 F3 89.90(10)
F2 P1 F4 178.5(2)
F2 P1 F5 91.10(10)
F2 P1 F6 90.5(2)
F3 P1 F4 88.60(10)
F3 P1 F5 178.9(2)
F3 P1 F6 90.7(2)
F4 P1 F5 90.40(10)
F4 P1 F6 89.8(2)
F5 P1 F6 89.8(2)
C2 N1 C3 113.70(10)
C2 N1 C5 113.10(10)
C2 N1 H1N 106.00(10)
C3 N1 C5 110.00(10)
C3 N1 H1N 109.00(10)
C5 N1 H1N 104.40(10)
C1 C1 C2 122.4(2)
C1 C1 H1 121.3(2)
C2 C1 H1 116.30(10)
N1 C2 C1 111.90(10)
N1 C2 H21 103.60(10)
N1 C2 H22 108.00(10)
C1 C2 H21 114.00(10)
C1 C2 H22 112.20(10)
H21 C2 H22 106.60(10)
N1 C3 C4 112.90(10)
N1 C3 H31 102.00(10)
N1 C3 H32 105.90(10)
C4 C3 H31 113.90(10)
C4 C3 H32 111.60(10)
H31 C3 H32 109.90(10)
C3 C4 H41 111.90(10)
C3 C4 H42 111.80(10)
C3 C4 H43 106.50(10)
H41 C4 H42 106.2(2)
H41 C4 H43 106.20(10)
H42 C4 H43 114.30(10)
N1 C5 C6 112.70(10)
N1 C5 H51 104.20(10)
N1 C5 H52 107.00(10)
C6 C5 H51 109.50(10)
C6 C5 H52 113.80(10)
H51 C5 H52 109.10(10)
C5 C6 H61 113.20(10)
C5 C6 H62 112.80(10)
C5 C6 H63 101.90(10)
H61 C6 H62 105.00(10)
H61 C6 H63 114.00(10)
H62 C6 H63 110.20(10)

loop_
_geom_bond_atom_site_label_1
_geom_bond_atom_site_label_2
_geom_bond_distance
P1 F1 1.604(3)
P1 F2 1.601(2)
P1 F3 1.623(2)
P1 F4 1.625(2)
P1 F5 1.607(2)
P1 F6 1.604(3)
N1 C2 1.511(2)
N1 C3 1.507(2)
N1 C5 1.506(2)
N1 H1N 1.0330(10)
C1 C1 1.334(2)
C1 C2 1.493(2)
C1 H1 1.0660(10)
C2 H21 1.0650(10)
C2 H22 1.0660(10)
C3 C4 1.512(2)
C3 H31 1.0660(10)
C3 H32 1.0660(10)
C4 H41 1.066(2)
C4 H42 1.066(2)
C4 H43 1.066(2)
C5 C6 1.512(2)
C5 H51 1.0660(10)
C5 H52 1.0660(10)
C6 H61 1.065(2)
C6 H62 1.066(2)
C6 H63 1.066(2)
